data_4125232
loop_
_publ_author_name
'Yao, Zi-Shuo'
'Yamamoto, Kaoru'
'Cai, Hong-Ling'
'Takahashi, Kazuyuki'
'Sato, Osamu'

_publ_section_title
;
 Above Room Temperature Organic Ferroelectrics: Diprotonated
 1,4-Diazabicyclo[2.2.2]octane Shifts between Two 2-Chlorobenzoates.
;
_journal_issue 37
_journal_name_full 'Journal of the American Chemical Society'
_journal_page_first 12005
_journal_page_last 12008
_journal_paper_doi 10.1021/jacs.6b03747
_journal_volume 138
_journal_year 2016
_chemical_formula_sum 'C20 H20 Cl2 D2 N2 O4'
_chemical_formula_weight 427.31
_chemical_name_systematic
;
 ?
;
_space_group_crystal_system orthorhombic
_space_group_IT_number 29
_space_group_name_Hall 'P 2c -2ac'
_space_group_name_H-M_alt 'P c a 21'
_symmetry_space_group_name_Hall 'P 2c -2ac'
_symmetry_space_group_name_H-M 'P c a 21'
_atom_sites_solution_hydrogens mixed
_audit_creation_method SHELXL-2013
_cell_angle_alpha 90
_cell_angle_beta 90
_cell_angle_gamma 90
_cell_formula_units_Z 4
_cell_length_a 19.787(9)
_cell_length_b 11.403(5)
_cell_length_c 8.953(4)
_cell_measurement_reflns_used 6099
_cell_measurement_temperature 298(2)
_cell_measurement_theta_max 27.47
_cell_measurement_theta_min 3.07
_cell_volume 2020.1(16)
_computing_cell_refinement CrystalClear
_computing_data_collection 'CrystalClear (Rigaku Inc., 2008)'
_computing_data_reduction CrystalClear
_computing_structure_refinement 'SHELXL-2013 (Sheldrick, 2013)'
_computing_structure_solution 'SHELXL-2013 (Sheldrick, 2013)'
_diffrn_ambient_temperature 298(2)
_diffrn_detector_area_resol_mean 7.314
_diffrn_measured_fraction_theta_full 0.989
_diffrn_measured_fraction_theta_max 0.991
_diffrn_measurement_device_type 'Rigaku Saturn70'
_diffrn_measurement_method \w
_diffrn_radiation_type MoK\a
_diffrn_radiation_wavelength 0.71073
_diffrn_reflns_av_R_equivalents 0.0506
_diffrn_reflns_av_unetI/netI 0.0545
_diffrn_reflns_Laue_measured_fraction_full 0.989
_diffrn_reflns_Laue_measured_fraction_max 0.991
_diffrn_reflns_limit_h_max 16
_diffrn_reflns_limit_h_min -25
_diffrn_reflns_limit_k_max 14
_diffrn_reflns_limit_k_min -10
_diffrn_reflns_limit_l_max 11
_diffrn_reflns_limit_l_min -11
_diffrn_reflns_number 14905
_diffrn_reflns_point_group_measured_fraction_full 0.989
_diffrn_reflns_point_group_measured_fraction_max 0.991
_diffrn_reflns_theta_full 25.242
_diffrn_reflns_theta_max 27.472
_diffrn_reflns_theta_min 3.068
_exptl_absorpt_coefficient_mu 0.350
_exptl_absorpt_correction_T_max 0.932
_exptl_absorpt_correction_T_min 0.810
_exptl_absorpt_correction_type multi-scan
_exptl_crystal_colour colorless
_exptl_crystal_density_diffrn 1.405
_exptl_crystal_description prism
_exptl_crystal_F_000 888
_exptl_crystal_size_max 0.210
_exptl_crystal_size_mid 0.180
_exptl_crystal_size_min 0.100
_refine_diff_density_max 0.309
_refine_diff_density_min -0.255
_refine_diff_density_rms 0.042
_refine_ls_abs_structure_details
;
 Flack x determined using 1218 quotients [(I+)-(I-)]/[(I+)+(I-)]
 (Parsons and Flack (2004), Acta Cryst. A60, s61).
;
_refine_ls_abs_structure_Flack 0.00(4)
_refine_ls_extinction_method none
_refine_ls_goodness_of_fit_ref 0.893
_refine_ls_hydrogen_treatment mixed
_refine_ls_matrix_type full
_refine_ls_number_parameters 255
_refine_ls_number_reflns 4593
_refine_ls_number_restraints 1
_refine_ls_restrained_S_all 0.893
_refine_ls_R_factor_all 0.0597
_refine_ls_R_factor_gt 0.0443
_refine_ls_shift/su_max 0.001
_refine_ls_shift/su_mean 0.000
_refine_ls_structure_factor_coef Fsqd
_refine_ls_weighting_details 'w=1/[\s^2^(Fo^2^)+(0.0731P)^2^] where P=(Fo^2^+2Fc^2^)/3'
_refine_ls_weighting_scheme calc
_refine_ls_wR_factor_gt 0.1053
_refine_ls_wR_factor_ref 0.1138
_reflns_Friedel_coverage 0.875
_reflns_Friedel_fraction_full 0.989
_reflns_Friedel_fraction_max 0.990
_reflns_number_gt 3381
_reflns_number_total 4593
_reflns_threshold_expression 'I > 2\s(I)'
_cod_data_source_file ja6b03747_si_005.cif
_cod_data_source_block shelx
_cod_depositor_comments 'Adding full bibliography for 4125230--4125234.cif.'
_cod_original_cell_volume 2020.2(15)
_cod_database_code 4125232
_shelx_space_group_comment
;
The symmetry employed for this shelxl refinement is uniquely defined
by the following loop, which should always be used as a source of
symmetry information in preference to the above space-group names.
They are only intended as comments.
;
_shelx_estimated_absorpt_t_min 0.930
_shelx_estimated_absorpt_t_max 0.966
_shelxl_version_number 2013-4

loop_
_space_group_symop_operation_xyz
'x, y, z'
'-x, -y, z+1/2'
'x+1/2, -y, z'
'-x+1/2, y, z+1/2'

loop_
_atom_site_label
_atom_site_type_symbol
_atom_site_fract_x
_atom_site_fract_y
_atom_site_fract_z
_atom_site_U_iso_or_equiv
_atom_site_adp_type
_atom_site_occupancy
_atom_site_site_symmetry_order
_atom_site_calc_flag
_atom_site_refinement_flags_posn
_atom_site_refinement_flags_adp
C1 C 0.59989(16) 0.4038(3) 0.1180(5) 0.0399(7) Uani 1 1 d . .
C2 C 0.65213(15) 0.3194(3) 0.0607(4) 0.0359(7) Uani 1 1 d . .
C3 C 0.65034(16) 0.2005(3) 0.0860(4) 0.0396(8) Uani 1 1 d . .
C4 C 0.69972(19) 0.1251(3) 0.0315(5) 0.0524(10) Uani 1 1 d . .
H4 H 0.6966 0.0448 0.0479 0.063 Uiso 1 1 calc R U
C5 C 0.7536(2) 0.1715(3) -0.0475(5) 0.0592(11) Uani 1 1 d . .
H5 H 0.7875 0.1223 -0.0830 0.071 Uiso 1 1 calc R U
C6 C 0.7569(2) 0.2897(4) -0.0734(5) 0.0603(10) Uani 1 1 d . .
H6 H 0.7930 0.3210 -0.1267 0.072 Uiso 1 1 calc R U
C7 C 0.70628(19) 0.3627(3) -0.0201(4) 0.0494(9) Uani 1 1 d . .
H7 H 0.7088 0.4428 -0.0391 0.059 Uiso 1 1 calc R U
C8 C 0.62178(19) 0.9161(3) 0.6676(4) 0.0427(8) Uani 1 1 d . .
C9 C 0.67122(15) 0.8222(2) 0.7132(4) 0.0365(7) Uani 1 1 d . .
C10 C 0.66058(15) 0.7046(2) 0.6869(4) 0.0376(7) Uani 1 1 d . .
C11 C 0.70817(18) 0.6206(3) 0.7215(5) 0.0488(9) Uani 1 1 d . .
H11 H 0.6997 0.5419 0.7016 0.059 Uiso 1 1 calc R U
C12 C 0.76866(19) 0.6542(3) 0.7862(5) 0.0589(11) Uani 1 1 d . .
H12 H 0.8013 0.5981 0.8083 0.071 Uiso 1 1 calc R U
C13 C 0.7807(2) 0.7708(4) 0.8180(5) 0.0601(11) Uani 1 1 d . .
H13 H 0.8208 0.7937 0.8638 0.072 Uiso 1 1 calc R U
C14 C 0.73185(18) 0.8535(3) 0.7801(5) 0.0527(10) Uani 1 1 d . .
H14 H 0.7401 0.9322 0.8003 0.063 Uiso 1 1 calc R U
C15 C 0.5270(2) 0.7369(3) -0.0080(5) 0.0636(12) Uani 1 1 d . .
H15A H 0.5032 0.7214 -0.1006 0.076 Uiso 1 1 calc R U
H15B H 0.5751 0.7326 -0.0275 0.076 Uiso 1 1 calc R U
C16 C 0.5086(3) 0.8588(3) 0.0500(5) 0.0643(12) Uani 1 1 d . .
H16A H 0.5495 0.9024 0.0725 0.077 Uiso 1 1 calc R U
H16B H 0.4836 0.9013 -0.0258 0.077 Uiso 1 1 calc R U
C17 C 0.43255(18) 0.6470(3) 0.1201(6) 0.0579(10) Uani 1 1 d . .
H17A H 0.4191 0.5957 0.2013 0.070 Uiso 1 1 calc R U
H17B H 0.4123 0.6181 0.0285 0.070 Uiso 1 1 calc R U
C18 C 0.40897(17) 0.7723(3) 0.1510(6) 0.0602(12) Uani 1 1 d . .
H18A H 0.3855 0.8027 0.0642 0.072 Uiso 1 1 calc R U
H18B H 0.3777 0.7725 0.2345 0.072 Uiso 1 1 calc R U
C19 C 0.5373(2) 0.6787(3) 0.2530(5) 0.0591(11) Uani 1 1 d . .
H19A H 0.5860 0.6864 0.2442 0.071 Uiso 1 1 calc R U
H19B H 0.5277 0.6170 0.3244 0.071 Uiso 1 1 calc R U
C20 C 0.5067(2) 0.7944(4) 0.3067(5) 0.0622(11) Uani 1 1 d . .
H20A H 0.4778 0.7802 0.3923 0.075 Uiso 1 1 calc R U
H20B H 0.5425 0.8475 0.3371 0.075 Uiso 1 1 calc R U
Cl1 Cl 0.58330(6) 0.13952(8) 0.18340(14) 0.0670(3) Uani 1 1 d . .
Cl2 Cl 0.58429(4) 0.65972(8) 0.60991(12) 0.0538(3) Uani 1 1 d . .
N1 N 0.50784(14) 0.6485(2) 0.1059(4) 0.0397(6) Uani 1 1 d . .
D1 D 0.5281 0.5730 0.0733 0.068(12) Uiso 1 1 d R .
N2 N 0.46723(13) 0.8475(2) 0.1855(3) 0.0373(6) Uani 1 1 d . .
D2 D 0.4543 0.9285 0.2118 0.12(2) Uiso 1 1 d R .
O1 O 0.59536(16) 0.4200(3) 0.2524(4) 0.0669(9) Uani 1 1 d . .
O2 O 0.56579(13) 0.4550(2) 0.0181(3) 0.0559(7) Uani 1 1 d . .
O3 O 0.61800(18) 0.9458(3) 0.5369(3) 0.0742(10) Uani 1 1 d . .
O4 O 0.58759(14) 0.9604(2) 0.7730(3) 0.0574(7) Uani 1 1 d . .

loop_
_atom_site_aniso_label
_atom_site_aniso_U_11
_atom_site_aniso_U_22
_atom_site_aniso_U_33
_atom_site_aniso_U_23
_atom_site_aniso_U_13
_atom_site_aniso_U_12
C1 0.0449(18) 0.0292(15) 0.046(2) -0.0032(16) 0.0046(18) 0.0015(13)
C2 0.0377(17) 0.0351(16) 0.0348(17) 0.0000(13) -0.0017(14) 0.0030(12)
C3 0.0433(18) 0.0357(15) 0.040(2) -0.0046(15) 0.0014(15) 0.0027(13)
C4 0.061(2) 0.0395(18) 0.057(2) -0.0124(18) -0.010(2) 0.0135(16)
C5 0.045(2) 0.070(2) 0.062(3) -0.025(2) 0.0002(19) 0.016(2)
C6 0.044(2) 0.080(3) 0.058(2) -0.011(2) 0.0099(19) -0.004(2)
C7 0.052(2) 0.050(2) 0.047(2) 0.0015(17) 0.0045(17) -0.0037(17)
C8 0.058(2) 0.0271(15) 0.043(2) -0.0004(15) -0.0020(16) 0.0041(14)
C9 0.0415(17) 0.0340(15) 0.0340(17) -0.0006(14) 0.0002(14) 0.0030(12)
C10 0.0420(18) 0.0335(15) 0.0373(18) 0.0012(15) -0.0034(15) 0.0024(12)
C11 0.057(2) 0.0303(16) 0.059(2) 0.0055(17) -0.0029(19) 0.0056(14)
C12 0.052(2) 0.051(2) 0.074(3) 0.010(2) -0.004(2) 0.0141(18)
C13 0.048(2) 0.069(3) 0.063(3) 0.003(2) -0.0131(19) -0.0007(19)
C14 0.061(2) 0.0404(19) 0.057(3) -0.0067(18) -0.008(2) -0.0031(16)
C15 0.093(3) 0.051(2) 0.047(2) 0.0026(19) 0.027(2) 0.014(2)
C16 0.100(3) 0.0378(19) 0.055(3) 0.0033(18) 0.025(2) -0.003(2)
C17 0.054(2) 0.0416(19) 0.078(3) -0.008(2) -0.006(2) -0.0004(16)
C18 0.046(2) 0.0438(19) 0.091(4) -0.011(2) -0.005(2) 0.0034(16)
C19 0.079(3) 0.048(2) 0.050(2) -0.0153(19) -0.025(2) 0.0241(19)
C20 0.085(3) 0.053(2) 0.048(2) -0.0133(19) -0.022(2) 0.028(2)
Cl1 0.0856(7) 0.0444(5) 0.0709(8) -0.0004(5) 0.0257(6) -0.0136(5)
Cl2 0.0570(5) 0.0427(4) 0.0618(6) 0.0034(5) -0.0206(5) -0.0063(4)
N1 0.0513(16) 0.0313(13) 0.0366(15) -0.0032(12) -0.0017(14) 0.0118(12)
N2 0.0484(16) 0.0270(13) 0.0365(15) -0.0021(12) -0.0034(14) 0.0067(10)
O1 0.095(2) 0.0618(17) 0.0442(17) -0.0068(14) 0.0065(16) 0.0319(16)
O2 0.0640(16) 0.0494(15) 0.0544(17) -0.0082(14) -0.0112(14) 0.0234(12)
O3 0.110(3) 0.0662(18) 0.0466(17) 0.0079(15) 0.0046(17) 0.0425(17)
O4 0.0776(19) 0.0469(15) 0.0478(17) 0.0065(13) 0.0137(14) 0.0251(13)

loop_
_atom_type_symbol
_atom_type_description
_atom_type_scat_dispersion_real
_atom_type_scat_dispersion_imag
_atom_type_scat_source
C C 0.0033 0.0016 'International Tables Vol C Tables 4.2.6.8 and 6.1.1.4'
H H 0.0000 0.0000 'International Tables Vol C Tables 4.2.6.8 and 6.1.1.4'
N N 0.0061 0.0033 'International Tables Vol C Tables 4.2.6.8 and 6.1.1.4'
O O 0.0106 0.0060 'International Tables Vol C Tables 4.2.6.8 and 6.1.1.4'
Cl Cl 0.1484 0.1585 'International Tables Vol C Tables 4.2.6.8 and 6.1.1.4'
D D 0.0000 0.0000 'International Tables Vol C Tables 4.2.6.8 and 6.1.1.4'

loop_
_geom_angle_atom_site_label_1
_geom_angle_atom_site_label_2
_geom_angle_atom_site_label_3
_geom_angle
O1 C1 O2 126.1(3)
O1 C1 C2 118.9(3)
O2 C1 C2 115.0(3)
C3 C2 C7 117.2(3)
C3 C2 C1 123.9(3)
C7 C2 C1 118.9(3)
C2 C3 C4 122.3(3)
C2 C3 Cl1 119.9(2)
C4 C3 Cl1 117.8(3)
C5 C4 C3 119.0(3)
C5 C4 H4 120.5
C3 C4 H4 120.5
C6 C5 C4 120.0(4)
C6 C5 H5 120.0
C4 C5 H5 120.0
C5 C6 C7 119.9(4)
C5 C6 H6 120.1
C7 C6 H6 120.1
C2 C7 C6 121.6(4)
C2 C7 H7 119.2
C6 C7 H7 119.2
O3 C8 O4 124.9(3)
O3 C8 C9 119.8(3)
O4 C8 C9 115.3(3)
C10 C9 C14 117.1(3)
C10 C9 C8 123.1(3)
C14 C9 C8 119.7(3)
C9 C10 C11 122.3(3)
C9 C10 Cl2 119.2(2)
C11 C10 Cl2 118.6(2)
C10 C11 C12 119.5(3)
C10 C11 H11 120.3
C12 C11 H11 120.3
C13 C12 C11 120.2(3)
C13 C12 H12 119.9
C11 C12 H12 119.9
C12 C13 C14 118.8(4)
C12 C13 H13 120.6
C14 C13 H13 120.6
C9 C14 C13 122.1(3)
C9 C14 H14 118.9
C13 C14 H14 118.9
N1 C15 C16 108.9(3)
N1 C15 H15A 109.9
C16 C15 H15A 109.9
N1 C15 H15B 109.9
C16 C15 H15B 109.9
H15A C15 H15B 108.3
N2 C16 C15 109.5(3)
N2 C16 H16A 109.8
C15 C16 H16A 109.8
N2 C16 H16B 109.8
C15 C16 H16B 109.8
H16A C16 H16B 108.2
N1 C17 C18 108.0(3)
N1 C17 H17A 110.1
C18 C17 H17A 110.1
N1 C17 H17B 110.1
C18 C17 H17B 110.1
H17A C17 H17B 108.4
N2 C18 C17 110.1(3)
N2 C18 H18A 109.6
C17 C18 H18A 109.6
N2 C18 H18B 109.6
C17 C18 H18B 109.6
H18A C18 H18B 108.2
N1 C19 C20 108.9(3)
N1 C19 H19A 109.9
C20 C19 H19A 109.9
N1 C19 H19B 109.9
C20 C19 H19B 109.9
H19A C19 H19B 108.3
N2 C20 C19 109.5(3)
N2 C20 H20A 109.8
C19 C20 H20A 109.8
N2 C20 H20B 109.8
C19 C20 H20B 109.8
H20A C20 H20B 108.2
C19 N1 C15 110.6(3)
C19 N1 C17 108.7(3)
C15 N1 C17 108.7(3)
C19 N1 D1 107.7
C15 N1 D1 106.5
C17 N1 D1 114.6
C20 N2 C16 110.5(3)
C20 N2 C18 109.5(3)
C16 N2 C18 108.3(3)
C20 N2 D2 110.3
C16 N2 D2 105.0
C18 N2 D2 113.1

loop_
_geom_bond_atom_site_label_1
_geom_bond_atom_site_label_2
_geom_bond_distance
C1 O1 1.221(5)
C1 O2 1.263(5)
C1 C2 1.502(4)
C2 C3 1.376(4)
C2 C7 1.384(5)
C3 C4 1.390(5)
C3 Cl1 1.733(3)
C4 C5 1.384(6)
C4 H4 0.9300
C5 C6 1.370(5)
C5 H5 0.9300
C6 C7 1.387(5)
C6 H6 0.9300
C7 H7 0.9300
C8 O3 1.220(5)
C8 O4 1.266(4)
C8 C9 1.507(4)
C9 C10 1.378(4)
C9 C14 1.388(5)
C10 C11 1.379(4)
C10 Cl2 1.737(3)
C11 C12 1.384(5)
C11 H11 0.9300
C12 C13 1.381(5)
C12 H12 0.9300
C13 C14 1.392(5)
C13 H13 0.9300
C14 H14 0.9300
C15 N1 1.483(5)
C15 C16 1.528(5)
C15 H15A 0.9700
C15 H15B 0.9700
C16 N2 1.469(5)
C16 H16A 0.9700
C16 H16B 0.9700
C17 N1 1.495(5)
C17 C18 1.529(5)
C17 H17A 0.9700
C17 H17B 0.9700
C18 N2 1.470(4)
C18 H18A 0.9700
C18 H18B 0.9700
C19 N1 1.481(5)
C19 C20 1.529(5)
C19 H19A 0.9700
C19 H19B 0.9700
C20 N2 1.468(5)
C20 H20A 0.9700
C20 H20B 0.9700
N1 D1 0.9935
N2 D2 0.9871

loop_
_geom_torsion_atom_site_label_1
_geom_torsion_atom_site_label_2
_geom_torsion_atom_site_label_3
_geom_torsion_atom_site_label_4
_geom_torsion
O1 C1 C2 C3 67.0(5)
O2 C1 C2 C3 -115.4(4)
O1 C1 C2 C7 -111.8(4)
O2 C1 C2 C7 65.9(4)
C7 C2 C3 C4 -1.1(5)
C1 C2 C3 C4 -179.8(3)
C7 C2 C3 Cl1 -178.8(3)
C1 C2 C3 Cl1 2.4(5)
C2 C3 C4 C5 1.8(6)
Cl1 C3 C4 C5 179.6(3)
C3 C4 C5 C6 -1.2(6)
C4 C5 C6 C7 0.1(7)
C3 C2 C7 C6 -0.1(5)
C1 C2 C7 C6 178.7(4)
C5 C6 C7 C2 0.6(6)
O3 C8 C9 C10 -76.1(5)
O4 C8 C9 C10 105.3(4)
O3 C8 C9 C14 101.5(5)
O4 C8 C9 C14 -77.2(5)
C14 C9 C10 C11 -1.5(5)
C8 C9 C10 C11 176.1(4)
C14 C9 C10 Cl2 177.6(3)
C8 C9 C10 Cl2 -4.8(5)
C9 C10 C11 C12 0.6(6)
Cl2 C10 C11 C12 -178.5(3)
C10 C11 C12 C13 1.1(6)
C11 C12 C13 C14 -1.7(6)
C10 C9 C14 C13 0.8(6)
C8 C9 C14 C13 -176.9(4)
C12 C13 C14 C9 0.8(6)
N1 C15 C16 N2 -10.3(5)
N1 C17 C18 N2 -11.0(5)
N1 C19 C20 N2 -9.4(5)
C20 C19 N1 C15 64.4(4)
C20 C19 N1 C17 -54.9(4)
C16 C15 N1 C19 -52.9(4)
C16 C15 N1 C17 66.4(5)
C18 C17 N1 C19 66.7(4)
C18 C17 N1 C15 -53.8(5)
C19 C20 N2 C16 -53.8(5)
C19 C20 N2 C18 65.4(5)
C15 C16 N2 C20 65.4(5)
C15 C16 N2 C18 -54.4(5)
C17 C18 N2 C20 -53.3(5)
C17 C18 N2 C16 67.2(5)
